data_4301232
loop_
_publ_author_name
'Ramaswamy Murugavel'
'Nayanmoni Gogoi'
'Rodolphe Cl\'erac'

_publ_contact_author_address
;
Department of Chemistry
Indian Institute of Technology Bombay
Powai
Mumbai
Maharastra
400076
INDIA
;
_publ_contact_author_email RMV@CHEM.IITB.AC.IN
_publ_contact_author_name 'Ramaswamy Murugavel'
_publ_section_title
;
Tetra- and Decanuclear Iron(III) Phosphonates: Observance of a Rare P-C
Bond Cleavage in a Homogeneous Medium
;
_journal_name_full 'Inorganic Chemistry'
_journal_page_first 646
_journal_page_last 651
_journal_paper_doi 10.1021/ic8017562
_journal_volume 48
_journal_year 2009
_chemical_formula_moiety 'C108 H191 Fe10 N12 O53 P13'
_chemical_formula_sum 'C108 H191 Fe10 N12 O53 P13'
_chemical_formula_weight 3466.84
_chemical_name_systematic
;
 ?
;
_space_group_IT_number 82
_symmetry_cell_setting tetragonal
_symmetry_space_group_name_Hall 'I -4'
_symmetry_space_group_name_H-M 'I -4'
_atom_sites_solution_hydrogens geom
_atom_sites_solution_primary direct
_atom_sites_solution_secondary difmap
_audit_creation_method SHELXL-97
_cell_angle_alpha 90.00
_cell_angle_beta 90.00
_cell_angle_gamma 90.00
_cell_formula_units_Z 2
_cell_length_a 20.9311(4)
_cell_length_b 20.9311(4)
_cell_length_c 17.3409(6)
_cell_measurement_reflns_used 6939
_cell_measurement_temperature 150(2)
_cell_measurement_theta_max 32.6163
_cell_measurement_theta_min 2.9219
_cell_volume 7597.2(3)
_computing_molecular_graphics 'Ortep-3 for Windows (Farrugia, 1997)'
_computing_publication_material 'WinGX publication routines (Farrugia, 1999)'
_computing_structure_refinement 'SHELXL-97 (Sheldrick, 1997)'
_computing_structure_solution 'SIR92 (Giacovazzo et al, 1993)'
_diffrn_ambient_temperature 150(2)
_diffrn_detector_area_resol_mean 15.9948
_diffrn_measured_fraction_theta_full 0.996
_diffrn_measured_fraction_theta_max 0.996
_diffrn_measurement_details
;
  1 omega  -56.00   -4.00   1.0000   15.0000
omega____ theta____ kappa____ phi______ omega'___ theta'___ frames
    -      -29.0346   45.0000  240.0000    0.0000    0.0000 52

  2 omega   49.00   98.00   1.0000   15.0000
omega____ theta____ kappa____ phi______ omega'___ theta'___ frames
    -       29.5033   69.0000  -28.0000    0.0000    0.0000 49

  3 omega    0.00   47.00   1.0000   15.0000
omega____ theta____ kappa____ phi______ omega'___ theta'___ frames
    -       29.5033 -129.0000   54.0000    0.0000    0.0000 47

  4 omega    6.00   57.00   1.0000   15.0000
omega____ theta____ kappa____ phi______ omega'___ theta'___ frames
    -       29.5033  -45.0000    0.0000    0.0000    0.0000 51

  5 omega    8.00   62.00   1.0000   15.0000
omega____ theta____ kappa____ phi______ omega'___ theta'___ frames
    -       29.5033  -75.0000  240.0000    0.0000    0.0000 54

  6 omega    9.00   61.00   1.0000   15.0000
omega____ theta____ kappa____ phi______ omega'___ theta'___ frames
    -       29.5033  -75.0000  120.0000    0.0000    0.0000 52

  7 omega  -29.00    4.00   1.0000   15.0000
omega____ theta____ kappa____ phi______ omega'___ theta'___ frames
    -       29.5033  124.0000  322.0000    0.0000    0.0000 33

  8 omega   51.00   83.00   1.0000   15.0000
omega____ theta____ kappa____ phi______ omega'___ theta'___ frames
    -       29.5033   45.0000  120.0000    0.0000    0.0000 32

  9 omega   52.00   88.00   1.0000   15.0000
omega____ theta____ kappa____ phi______ omega'___ theta'___ frames
    -       29.5033   45.0000  240.0000    0.0000    0.0000 36

 10 omega    8.00   36.00   1.0000   15.0000
omega____ theta____ kappa____ phi______ omega'___ theta'___ frames
    -       29.5033   75.0000    0.0000    0.0000    0.0000 28

;
_diffrn_measurement_device_type 'OXFORD DIFFRACTIOM X CALIBUR-S'
_diffrn_measurement_method 'omega(w)-q scan'
_diffrn_orient_matrix_UB_11 -0.0040870603
_diffrn_orient_matrix_UB_12 0.0023181200
_diffrn_orient_matrix_UB_13 0.0406474504
_diffrn_orient_matrix_UB_21 -0.0209481828
_diffrn_orient_matrix_UB_22 0.0264204001
_diffrn_orient_matrix_UB_23 -0.0051588211
_diffrn_orient_matrix_UB_31 -0.0263950113
_diffrn_orient_matrix_UB_32 -0.0212774928
_diffrn_orient_matrix_UB_33 -0.0021414022
_diffrn_radiation_monochromator graphite
_diffrn_radiation_source 'Enhance (Mo) X-ray Source'
_diffrn_radiation_type MoK\a
_diffrn_radiation_wavelength 0.71073
_diffrn_reflns_av_R_equivalents 0.0626
_diffrn_reflns_av_sigmaI/netI 0.0919
_diffrn_reflns_limit_h_max 24
_diffrn_reflns_limit_h_min -24
_diffrn_reflns_limit_k_max 24
_diffrn_reflns_limit_k_min -24
_diffrn_reflns_limit_l_max 19
_diffrn_reflns_limit_l_min -20
_diffrn_reflns_number 24979
_diffrn_reflns_theta_full 24.99
_diffrn_reflns_theta_max 24.99
_diffrn_reflns_theta_min 3.08
_exptl_absorpt_coefficient_mu 1.146
_exptl_absorpt_correction_T_max 1.00000
_exptl_absorpt_correction_T_min 0.85138
_exptl_absorpt_correction_type multi-scan
_exptl_absorpt_process_details
;
CrysAlis RED, Oxford Diffraction Ltd.,
Version 1.171.32.4 (release 27-04-2006 CrysAlis171 .NET)
(compiled Apr 27 2007,17:53:11)
Empirical absorption correction using spherical harmonics,
 implemented in SCALE3 ABSPACK scaling algorithm.
;
_exptl_crystal_colour yellow
_exptl_crystal_density_diffrn 1.516
_exptl_crystal_density_method 'not measured'
_exptl_crystal_description prism
_exptl_crystal_F_000 3604
_exptl_crystal_size_max 0.22
_exptl_crystal_size_mid 0.17
_exptl_crystal_size_min 0.11
_refine_diff_density_max 0.659
_refine_diff_density_min -0.326
_refine_diff_density_rms 0.069
_refine_ls_abs_structure_details 'Flack H D (1983), Acta Cryst. A39, 876-881'
_refine_ls_abs_structure_Flack 0.00
_refine_ls_extinction_method none
_refine_ls_goodness_of_fit_ref 0.938
_refine_ls_hydrogen_treatment mixed
_refine_ls_matrix_type full
_refine_ls_number_parameters 406
_refine_ls_number_reflns 6607
_refine_ls_number_restraints 0
_refine_ls_restrained_S_all 0.938
_refine_ls_R_factor_all 0.0690
_refine_ls_R_factor_gt 0.0433
_refine_ls_shift/su_max 0.001
_refine_ls_shift/su_mean 0.000
_refine_ls_structure_factor_coef Fsqd
_refine_ls_weighting_details 'calc w=1/[\s^2^(Fo^2^)+(0.0511P)^2^+0.0000P] where P=(Fo^2^+2Fc^2^)/3'
_refine_ls_weighting_scheme calc
_refine_ls_wR_factor_gt 0.0927
_refine_ls_wR_factor_ref 0.1002
_reflns_number_gt 4517
_reflns_number_total 6607
_reflns_threshold_expression >2sigma(I)
_cod_data_source_file ic8017562_si_001_1.cif
_cod_data_source_block newrm158relabeled
_cod_database_code 4301232

loop_
_symmetry_equiv_pos_as_xyz
'x, y, z'
'-x, -y, z'
'y, -x, -z'
'-y, x, -z'
'x+1/2, y+1/2, z+1/2'
'-x+1/2, -y+1/2, z+1/2'
'y+1/2, -x+1/2, -z+1/2'
'-y+1/2, x+1/2, -z+1/2'

loop_
_atom_site_label
_atom_site_type_symbol
_atom_site_fract_x
_atom_site_fract_y
_atom_site_fract_z
_atom_site_U_iso_or_equiv
_atom_site_adp_type
_atom_site_occupancy
_atom_site_symmetry_multiplicity
_atom_site_calc_flag
_atom_site_refinement_flags
_atom_site_disorder_assembly
_atom_site_disorder_group
Fe1 Fe 0.15057(4) 0.95583(4) 0.66831(4) 0.0345(2) Uani 1 1 d . . .
Fe2 Fe 0.14428(3) 0.95321(3) 0.44935(4) 0.03083(19) Uani 1 1 d . . .
Fe3 Fe 0.0000 1.0000 0.77434(7) 0.0390(3) Uani 1 2 d S . .
P1 P 0.11643(8) 0.92080(8) 0.85085(10) 0.0433(4) Uani 1 1 d . . .
P2 P 0.11237(6) 0.83471(6) 0.56718(9) 0.0320(3) Uani 1 1 d . . .
P3 P 0.11063(6) 1.09846(7) 0.71930(9) 0.0321(3) Uani 1 1 d . . .
P4 P 0.0000 1.0000 0.5000 0.0308(7) Uani 1 4 d S . .
O1 O 0.15618(18) 0.93308(17) 0.7802(2) 0.0428(10) Uani 1 1 d . . .
O2 O 0.1527(2) 0.9492(2) 0.9210(2) 0.0693(13) Uani 1 1 d . . .
H2 H 0.1334 0.9394 0.9618 0.104 Uiso 1 1 calc R . .
O3 O 0.05023(17) 0.94887(17) 0.8508(2) 0.0419(10) Uani 1 1 d . . .
O4 O 0.16900(17) 1.04174(17) 0.4137(2) 0.0394(10) Uani 1 1 d . . .
O5 O 0.14915(17) 0.86700(16) 0.6325(2) 0.0350(9) Uani 1 1 d . . .
O6 O 0.12381(16) 0.86638(16) 0.4901(2) 0.0361(9) Uani 1 1 d . . .
O7 O 0.07744(17) 1.13761(17) 0.6586(2) 0.0370(9) Uani 1 1 d . . .
O8 O 0.06286(17) 1.06865(16) 0.7755(2) 0.0384(9) Uani 1 1 d . . .
O9 O 0.15588(16) 1.04804(17) 0.6850(2) 0.0340(9) Uani 1 1 d . . .
O10 O 0.05193(17) 0.95545(17) 0.6832(2) 0.0378(9) Uani 1 1 d . . .
H10 H 0.0276 0.9332 0.6456 0.045 Uiso 1 1 calc R . .
O11 O 0.15522(16) 0.98152(15) 0.5578(2) 0.0352(8) Uani 1 1 d . . .
H11 H 0.1678 1.0251 0.5565 0.042 Uiso 1 1 calc R . .
O12 O 0.05418(15) 0.98034(16) 0.4460(2) 0.0347(9) Uani 1 1 d . . .
N1 N 0.2548(2) 0.9509(2) 0.6780(3) 0.0403(12) Uani 1 1 d . . .
N2 N 0.2460(2) 0.9313(2) 0.4363(3) 0.0441(12) Uani 1 1 d . . .
C1 C 0.1104(3) 0.8352(3) 0.8657(4) 0.061(2) Uani 1 1 d . . .
C3 C 0.0666(4) 0.8080(4) 0.8022(5) 0.084(3) Uani 1 1 d . . .
H3A H 0.0836 0.8198 0.7515 0.126 Uiso 1 1 calc R . .
H3B H 0.0235 0.8256 0.8081 0.126 Uiso 1 1 calc R . .
H3C H 0.0649 0.7613 0.8066 0.126 Uiso 1 1 calc R . .
C2 C 0.1786(4) 0.8056(4) 0.8596(6) 0.110(4) Uani 1 1 d . . .
H2A H 0.2056 0.8227 0.9009 0.165 Uiso 1 1 calc R . .
H2B H 0.1973 0.8164 0.8095 0.165 Uiso 1 1 calc R . .
H2C H 0.1758 0.7590 0.8647 0.165 Uiso 1 1 calc R . .
C4 C 0.0842(5) 0.8188(4) 0.9468(5) 0.107(3) Uani 1 1 d . . .
H4A H 0.1123 0.8371 0.9862 0.161 Uiso 1 1 calc R . .
H4B H 0.0825 0.7723 0.9530 0.161 Uiso 1 1 calc R . .
H4C H 0.0412 0.8366 0.9525 0.161 Uiso 1 1 calc R . .
C5 C 0.1429(2) 0.7538(2) 0.5599(4) 0.0388(13) Uani 1 1 d . . .
C7 C 0.1324(3) 0.7179(3) 0.6356(4) 0.0565(18) Uani 1 1 d . . .
H7A H 0.0867 0.7173 0.6480 0.085 Uiso 1 1 calc R . .
H7B H 0.1559 0.7393 0.6771 0.085 Uiso 1 1 calc R . .
H7C H 0.1479 0.6739 0.6302 0.085 Uiso 1 1 calc R . .
C8 C 0.2129(3) 0.7545(3) 0.5401(4) 0.062(2) Uani 1 1 d . . .
H8A H 0.2368 0.7753 0.5817 0.093 Uiso 1 1 calc R . .
H8B H 0.2193 0.7781 0.4920 0.093 Uiso 1 1 calc R . .
H8C H 0.2281 0.7105 0.5338 0.093 Uiso 1 1 calc R . .
C6 C 0.1064(3) 0.7202(3) 0.4927(4) 0.0540(18) Uani 1 1 d . . .
H6A H 0.0606 0.7189 0.5046 0.081 Uiso 1 1 calc R . .
H6B H 0.1225 0.6765 0.4866 0.081 Uiso 1 1 calc R . .
H6C H 0.1131 0.7440 0.4448 0.081 Uiso 1 1 calc R . .
C9 C 0.1612(3) 1.1512(3) 0.7755(4) 0.0428(15) Uani 1 1 d . . .
C10 C 0.1193(3) 1.1987(3) 0.8210(4) 0.0619(19) Uani 1 1 d . . .
H10A H 0.0911 1.1750 0.8560 0.093 Uiso 1 1 calc R . .
H10B H 0.0934 1.2238 0.7850 0.093 Uiso 1 1 calc R . .
H10C H 0.1467 1.2273 0.8511 0.093 Uiso 1 1 calc R . .
C11 C 0.1999(3) 1.1124(3) 0.8331(4) 0.061(2) Uani 1 1 d . . .
H11A H 0.1709 1.0897 0.8679 0.091 Uiso 1 1 calc R . .
H11B H 0.2274 1.1411 0.8631 0.091 Uiso 1 1 calc R . .
H11C H 0.2265 1.0815 0.8054 0.091 Uiso 1 1 calc R . .
C12 C 0.2052(3) 1.1872(3) 0.7217(5) 0.0615(19) Uani 1 1 d . . .
H12A H 0.1797 1.2118 0.6847 0.092 Uiso 1 1 calc R . .
H12B H 0.2323 1.1569 0.6938 0.092 Uiso 1 1 calc R . .
H12C H 0.2321 1.2164 0.7517 0.092 Uiso 1 1 calc R . .
C17 C 0.2912(3) 1.0007(3) 0.6639(4) 0.0574(18) Uani 1 1 d . . .
H17 H 0.2707 1.0396 0.6504 0.069 Uiso 1 1 calc R . .
C16 C 0.3572(4) 1.0005(4) 0.6673(5) 0.084(3) Uani 1 1 d . . .
H16 H 0.3814 1.0375 0.6550 0.100 Uiso 1 1 calc R . .
C15 C 0.3858(4) 0.9459(5) 0.6887(6) 0.106(4) Uani 1 1 d . . .
H15 H 0.4310 0.9446 0.6932 0.128 Uiso 1 1 calc R . .
C14 C 0.3501(4) 0.8903(4) 0.7047(5) 0.085(3) Uani 1 1 d . . .
H14 H 0.3695 0.8510 0.7186 0.103 Uiso 1 1 calc R . .
C13 C 0.2834(3) 0.8977(3) 0.6984(4) 0.0577(19) Uani 1 1 d . . .
H13 H 0.2574 0.8617 0.7096 0.069 Uiso 1 1 calc R . .
C22 C 0.2749(3) 0.9472(3) 0.3694(5) 0.064(2) Uani 1 1 d . . .
H22 H 0.2505 0.9671 0.3300 0.077 Uiso 1 1 calc R . .
C21 C 0.3387(4) 0.9354(5) 0.3565(6) 0.102(3) Uani 1 1 d . . .
H21 H 0.3588 0.9480 0.3098 0.123 Uiso 1 1 calc R . .
C20 C 0.3724(4) 0.9042(5) 0.4145(7) 0.108(4) Uani 1 1 d . . .
H20 H 0.4165 0.8948 0.4078 0.130 Uiso 1 1 calc R . .
C19 C 0.3426(4) 0.8873(5) 0.4804(7) 0.107(4) Uani 1 1 d . . .
H19 H 0.3655 0.8657 0.5198 0.128 Uiso 1 1 calc R . .
C18 C 0.2793(3) 0.9013(3) 0.4904(5) 0.065(2) Uani 1 1 d . . .
H18 H 0.2587 0.8892 0.5370 0.078 Uiso 1 1 calc R . .
C102 C 0.4666(6) 0.0824(6) 0.5308(8) 0.131(4) Uiso 1 1 d . . .
H102 H 0.4681 0.0376 0.5387 0.158 Uiso 1 1 calc R . .
O100 O 0.0736(4) 0.9514(4) 0.0447(5) 0.150(3) Uiso 1 1 d . . .
N100 N 0.4590(6) 0.2062(6) 0.5107(9) 0.180(4) Uiso 1 1 d . . .
C100 C 0.4584(6) 0.1642(7) 0.4504(9) 0.163(5) Uiso 1 1 d . . .
H100 H 0.4576 0.1813 0.3996 0.195 Uiso 1 1 calc R . .
C101 C 0.4590(6) 0.1008(8) 0.4582(10) 0.174(6) Uiso 1 1 d . . .
H101 H 0.4543 0.0719 0.4163 0.209 Uiso 1 1 calc R . .
C104 C 0.4690(7) 0.1800(8) 0.5866(10) 0.192(6) Uiso 1 1 d . . .
H104 H 0.4733 0.2047 0.6323 0.231 Uiso 1 1 calc R . .
C103 C 0.4716(6) 0.1120(7) 0.5840(9) 0.160(5) Uiso 1 1 d . . .
H103 H 0.4782 0.0900 0.6313 0.191 Uiso 1 1 calc R . .
O101 O 0.5000 0.0000 0.2500 0.223(10) Uiso 1 4 d S . .

loop_
_atom_site_aniso_label
_atom_site_aniso_U_11
_atom_site_aniso_U_22
_atom_site_aniso_U_33
_atom_site_aniso_U_23
_atom_site_aniso_U_13
_atom_site_aniso_U_12
Fe1 0.0367(5) 0.0313(5) 0.0356(5) -0.0012(4) -0.0055(4) 0.0024(4)
Fe2 0.0268(4) 0.0300(4) 0.0357(4) -0.0003(4) -0.0003(4) 0.0023(4)
Fe3 0.0442(7) 0.0373(7) 0.0355(7) 0.000 0.000 -0.0087(5)
P1 0.0406(9) 0.0509(10) 0.0384(10) 0.0044(8) -0.0008(8) 0.0051(8)
P2 0.0317(8) 0.0270(7) 0.0372(9) 0.0000(7) -0.0027(7) 0.0033(6)
P3 0.0321(8) 0.0308(8) 0.0334(8) -0.0040(7) -0.0046(7) -0.0031(6)
P4 0.0312(10) 0.0312(10) 0.0300(16) 0.000 0.000 0.000
O1 0.040(2) 0.051(2) 0.038(2) 0.004(2) -0.004(2) 0.0063(18)
O2 0.050(3) 0.110(4) 0.048(3) -0.016(3) -0.005(2) -0.001(3)
O3 0.042(2) 0.038(2) 0.045(2) 0.003(2) 0.000(2) 0.0042(18)
O4 0.034(2) 0.038(2) 0.047(3) 0.0014(19) 0.0043(18) -0.0038(18)
O5 0.038(2) 0.029(2) 0.038(2) 0.0050(18) -0.0048(19) 0.0073(16)
O6 0.039(2) 0.028(2) 0.041(2) -0.0023(18) -0.0022(19) 0.0025(16)
O7 0.043(2) 0.032(2) 0.035(2) -0.0047(18) -0.0053(18) -0.0001(17)
O8 0.040(2) 0.032(2) 0.043(2) -0.005(2) 0.0069(19) -0.0023(17)
O9 0.032(2) 0.032(2) 0.038(2) -0.0026(18) 0.0026(18) 0.0014(16)
O10 0.029(2) 0.043(2) 0.041(2) -0.0013(19) -0.0014(18) 0.0017(17)
O11 0.040(2) 0.0286(18) 0.037(2) 0.0005(19) -0.003(2) -0.0049(15)
O12 0.0261(19) 0.042(2) 0.036(2) 0.008(2) -0.001(2) 0.0021(15)
N1 0.038(3) 0.036(3) 0.046(3) 0.001(2) -0.006(3) 0.004(2)
N2 0.034(3) 0.048(3) 0.050(3) -0.011(3) -0.001(3) 0.000(2)
C1 0.063(5) 0.062(5) 0.059(5) 0.025(4) 0.011(4) 0.027(4)
C3 0.104(7) 0.058(5) 0.090(7) -0.012(4) 0.009(5) -0.019(4)
C2 0.116(8) 0.077(6) 0.138(9) 0.042(6) 0.027(7) 0.054(5)
C4 0.174(9) 0.081(6) 0.065(6) 0.021(5) 0.044(7) 0.022(6)
C5 0.040(3) 0.028(3) 0.048(4) 0.001(3) -0.007(3) 0.007(2)
C7 0.071(5) 0.038(4) 0.061(5) -0.002(4) -0.007(4) 0.012(3)
C8 0.059(4) 0.047(4) 0.079(6) 0.000(4) -0.002(4) 0.029(3)
C6 0.074(5) 0.030(3) 0.058(4) -0.013(3) -0.022(4) 0.003(3)
C9 0.046(4) 0.042(3) 0.041(4) -0.007(3) -0.008(3) -0.003(3)
C10 0.065(5) 0.052(4) 0.069(5) -0.032(4) 0.003(4) -0.007(4)
C11 0.050(4) 0.079(5) 0.053(5) -0.010(4) -0.021(3) 0.005(4)
C12 0.055(4) 0.055(4) 0.075(5) -0.006(4) 0.000(4) -0.018(3)
C17 0.044(4) 0.057(4) 0.071(5) 0.009(4) -0.003(4) 0.000(3)
C16 0.050(5) 0.064(5) 0.136(8) 0.008(5) -0.012(5) -0.003(4)
C15 0.032(4) 0.105(8) 0.182(11) 0.007(7) -0.008(5) -0.001(5)
C14 0.055(5) 0.078(6) 0.124(8) 0.017(5) -0.024(5) 0.023(4)
C13 0.043(4) 0.055(4) 0.075(5) 0.003(4) -0.015(4) 0.006(3)
C22 0.036(4) 0.083(5) 0.075(6) -0.005(4) -0.002(4) 0.008(3)
C21 0.047(5) 0.151(9) 0.109(8) -0.022(7) 0.015(5) -0.001(5)
C20 0.037(5) 0.162(10) 0.126(10) -0.022(8) 0.007(6) 0.028(6)
C19 0.059(6) 0.136(9) 0.126(9) -0.039(7) -0.039(6) 0.049(6)
C18 0.053(5) 0.069(5) 0.073(5) -0.006(4) -0.019(4) 0.023(3)

loop_
_atom_type_symbol
_atom_type_description
_atom_type_scat_dispersion_real
_atom_type_scat_dispersion_imag
_atom_type_scat_source
C C 0.0033 0.0016 'International Tables Vol C Tables 4.2.6.8 and 6.1.1.4'
H H 0.0000 0.0000 'International Tables Vol C Tables 4.2.6.8 and 6.1.1.4'
N N 0.0061 0.0033 'International Tables Vol C Tables 4.2.6.8 and 6.1.1.4'
O O 0.0106 0.0060 'International Tables Vol C Tables 4.2.6.8 and 6.1.1.4'
P P 0.1023 0.0942 'International Tables Vol C Tables 4.2.6.8 and 6.1.1.4'
Fe Fe 0.3463 0.8444 'International Tables Vol C Tables 4.2.6.8 and 6.1.1.4'

loop_
_geom_angle_atom_site_label_1
_geom_angle_atom_site_label_2
_geom_angle_atom_site_label_3
_geom_angle
_geom_angle_site_symmetry_1
_geom_angle_site_symmetry_3
_geom_angle_publ_flag
O9 Fe1 O5 169.79(16) . . ?
O9 Fe1 O11 82.73(15) . . ?
O5 Fe1 O11 87.24(15) . . ?
O9 Fe1 O1 95.04(16) . . ?
O5 Fe1 O1 94.73(16) . . ?
O11 Fe1 O1 173.55(16) . . ?
O9 Fe1 O10 92.40(15) . . ?
O5 Fe1 O10 91.18(15) . . ?
O11 Fe1 O10 99.72(15) . . ?
O1 Fe1 O10 86.39(16) . . ?
O9 Fe1 N1 88.77(17) . . ?
O5 Fe1 N1 89.70(16) . . ?
O11 Fe1 N1 92.19(17) . . ?
O1 Fe1 N1 81.69(18) . . ?
O10 Fe1 N1 168.09(18) . . ?
O12 Fe2 O7 89.90(16) . 3_466 ?
O12 Fe2 O11 92.99(15) . . ?
O7 Fe2 O11 177.04(15) 3_466 . ?
O12 Fe2 O6 93.87(14) . . ?
O7 Fe2 O6 91.40(15) 3_466 . ?
O11 Fe2 O6 87.78(15) . . ?
O12 Fe2 O4 88.39(15) . . ?
O7 Fe2 O4 91.48(15) 3_466 . ?
O11 Fe2 O4 89.23(15) . . ?
O6 Fe2 O4 176.35(16) . . ?
O12 Fe2 N2 171.1(2) . . ?
O7 Fe2 N2 84.44(18) 3_466 . ?
O11 Fe2 N2 92.76(18) . . ?
O6 Fe2 N2 93.14(17) . . ?
O4 Fe2 N2 84.91(17) . . ?
O8 Fe3 O8 178.9(2) . 2_575 ?
O8 Fe3 O3 87.36(15) . 2_575 ?
O8 Fe3 O3 91.89(16) 2_575 2_575 ?
O8 Fe3 O3 91.89(16) . . ?
O8 Fe3 O3 87.36(15) 2_575 . ?
O3 Fe3 O3 97.0(2) 2_575 . ?
O8 Fe3 O10 91.66(16) . 2_575 ?
O8 Fe3 O10 89.18(15) 2_575 2_575 ?
O3 Fe3 O10 89.41(15) 2_575 2_575 ?
O3 Fe3 O10 172.78(15) . 2_575 ?
O8 Fe3 O10 89.18(15) . . ?
O8 Fe3 O10 91.66(16) 2_575 . ?
O3 Fe3 O10 172.78(15) 2_575 . ?
O3 Fe3 O10 89.41(15) . . ?
O10 Fe3 O10 84.4(2) 2_575 . ?
O1 P1 O3 116.3(2) . . ?
O1 P1 O2 107.7(2) . . ?
O3 P1 O2 107.5(2) . . ?
O1 P1 C1 108.9(3) . . ?
O3 P1 C1 108.8(3) . . ?
O2 P1 C1 107.5(3) . . ?
O6 P2 O4 111.7(2) . 3_466 ?
O6 P2 O5 112.5(2) . . ?
O4 P2 O5 110.6(2) 3_466 . ?
O6 P2 C5 107.0(3) . . ?
O4 P2 C5 108.1(2) 3_466 . ?
O5 P2 C5 106.7(2) . . ?
O7 P3 O8 111.5(2) . . ?
O7 P3 O9 112.8(2) . . ?
O8 P3 O9 111.7(2) . . ?
O7 P3 C9 108.3(2) . . ?
O8 P3 C9 106.7(3) . . ?
O9 P3 C9 105.4(2) . . ?
O12 P4 O12 112.08(15) 4_666 2_575 ?
O12 P4 O12 104.4(3) 4_666 3_466 ?
O12 P4 O12 112.08(15) 2_575 3_466 ?
O12 P4 O12 112.08(15) 4_666 . ?
O12 P4 O12 104.4(3) 2_575 . ?
O12 P4 O12 112.08(15) 3_466 . ?
P1 O1 Fe1 143.0(2) . . ?
P1 O2 H2 109.5 . . ?
P1 O3 Fe3 133.8(2) . . ?
P2 O4 Fe2 144.4(2) 4_666 . ?
P2 O5 Fe1 131.5(2) . . ?
P2 O6 Fe2 138.3(2) . . ?
P3 O7 Fe2 148.0(2) . 4_666 ?
P3 O8 Fe3 137.4(2) . . ?
P3 O9 Fe1 134.4(2) . . ?
Fe1 O10 Fe3 126.58(18) . . ?
Fe1 O10 H10 116.7 . . ?
Fe3 O10 H10 116.7 . . ?
Fe2 O11 Fe1 145.57(17) . . ?
Fe2 O11 H11 107.2 . . ?
Fe1 O11 H11 107.2 . . ?
P4 O12 Fe2 140.4(2) . . ?
C13 N1 C17 117.3(5) . . ?
C13 N1 Fe1 121.0(4) . . ?
C17 N1 Fe1 121.7(4) . . ?
C18 N2 C22 119.3(6) . . ?
C18 N2 Fe2 122.4(5) . . ?
C22 N2 Fe2 118.2(4) . . ?
C3 C1 C4 110.9(7) . . ?
C3 C1 C2 110.4(7) . . ?
C4 C1 C2 107.4(7) . . ?
C3 C1 P1 107.7(5) . . ?
C4 C1 P1 111.9(5) . . ?
C2 C1 P1 108.6(5) . . ?
C1 C3 H3A 109.5 . . ?
C1 C3 H3B 109.5 . . ?
H3A C3 H3B 109.5 . . ?
C1 C3 H3C 109.5 . . ?
H3A C3 H3C 109.5 . . ?
H3B C3 H3C 109.5 . . ?
C1 C2 H2A 109.5 . . ?
C1 C2 H2B 109.5 . . ?
H2A C2 H2B 109.5 . . ?
C1 C2 H2C 109.5 . . ?
H2A C2 H2C 109.5 . . ?
H2B C2 H2C 109.5 . . ?
C1 C4 H4A 109.5 . . ?
C1 C4 H4B 109.5 . . ?
H4A C4 H4B 109.5 . . ?
C1 C4 H4C 109.5 . . ?
H4A C4 H4C 109.5 . . ?
H4B C4 H4C 109.5 . . ?
C8 C5 C7 109.8(5) . . ?
C8 C5 C6 108.1(5) . . ?
C7 C5 C6 110.4(5) . . ?
C8 C5 P2 110.5(4) . . ?
C7 C5 P2 110.5(4) . . ?
C6 C5 P2 107.5(4) . . ?
C5 C7 H7A 109.5 . . ?
C5 C7 H7B 109.5 . . ?
H7A C7 H7B 109.5 . . ?
C5 C7 H7C 109.5 . . ?
H7A C7 H7C 109.5 . . ?
H7B C7 H7C 109.5 . . ?
C5 C8 H8A 109.5 . . ?
C5 C8 H8B 109.5 . . ?
H8A C8 H8B 109.5 . . ?
C5 C8 H8C 109.5 . . ?
H8A C8 H8C 109.5 . . ?
H8B C8 H8C 109.5 . . ?
C5 C6 H6A 109.5 . . ?
C5 C6 H6B 109.5 . . ?
H6A C6 H6B 109.5 . . ?
C5 C6 H6C 109.5 . . ?
H6A C6 H6C 109.5 . . ?
H6B C6 H6C 109.5 . . ?
C12 C9 C11 110.3(5) . . ?
C12 C9 C10 110.0(5) . . ?
C11 C9 C10 108.1(6) . . ?
C12 C9 P3 109.1(4) . . ?
C11 C9 P3 109.8(4) . . ?
C10 C9 P3 109.6(4) . . ?
C9 C10 H10A 109.5 . . ?
C9 C10 H10B 109.5 . . ?
H10A C10 H10B 109.5 . . ?
C9 C10 H10C 109.5 . . ?
H10A C10 H10C 109.5 . . ?
H10B C10 H10C 109.5 . . ?
C9 C11 H11A 109.5 . . ?
C9 C11 H11B 109.5 . . ?
H11A C11 H11B 109.5 . . ?
C9 C11 H11C 109.5 . . ?
H11A C11 H11C 109.5 . . ?
H11B C11 H11C 109.5 . . ?
C9 C12 H12A 109.5 . . ?
C9 C12 H12B 109.5 . . ?
H12A C12 H12B 109.5 . . ?
C9 C12 H12C 109.5 . . ?
H12A C12 H12C 109.5 . . ?
H12B C12 H12C 109.5 . . ?
N1 C17 C16 124.6(7) . . ?
N1 C17 H17 117.7 . . ?
C16 C17 H17 117.7 . . ?
C15 C16 C17 117.4(7) . . ?
C15 C16 H16 121.3 . . ?
C17 C16 H16 121.3 . . ?
C16 C15 C14 121.3(7) . . ?
C16 C15 H15 119.3 . . ?
C14 C15 H15 119.3 . . ?
C13 C14 C15 114.8(7) . . ?
C13 C14 H14 122.6 . . ?
C15 C14 H14 122.6 . . ?
N1 C13 C14 124.5(7) . . ?
N1 C13 H13 117.8 . . ?
C14 C13 H13 117.8 . . ?
N2 C22 C21 122.0(8) . . ?
N2 C22 H22 119.0 . . ?
C21 C22 H22 119.0 . . ?
C22 C21 C20 117.3(9) . . ?
C22 C21 H21 121.3 . . ?
C20 C21 H21 121.3 . . ?
C19 C20 C21 120.0(8) . . ?
C19 C20 H20 120.0 . . ?
C21 C20 H20 120.0 . . ?
C20 C19 C18 120.0(9) . . ?
C20 C19 H19 120.0 . . ?
C18 C19 H19 120.0 . . ?
N2 C18 C19 121.3(9) . . ?
N2 C18 H18 119.3 . . ?
C19 C18 H18 119.3 . . ?
C103 C102 C101 129.5(17) . . ?
C103 C102 H102 115.2 . . ?
C101 C102 H102 115.2 . . ?
C100 N100 C104 117.1(14) . . ?
C101 C100 N100 124.2(17) . . ?
C101 C100 H100 117.9 . . ?
N100 C100 H100 117.9 . . ?
C102 C101 C100 112.7(17) . . ?
C102 C101 H101 123.7 . . ?
C100 C101 H101 123.7 . . ?
C103 C104 N100 110.8(15) . . ?
C103 C104 H104 124.6 . . ?
N100 C104 H104 124.6 . . ?
C102 C103 C104 125.2(18) . . ?
C102 C103 H103 117.4 . . ?
C104 C103 H103 117.4 . . ?

loop_
_geom_bond_atom_site_label_1
_geom_bond_atom_site_label_2
_geom_bond_distance
_geom_bond_site_symmetry_2
_geom_bond_publ_flag
Fe1 O9 1.955(4) . ?
Fe1 O5 1.961(4) . ?
Fe1 O11 1.993(4) . ?
Fe1 O1 2.001(4) . ?
Fe1 O10 2.081(4) . ?
Fe1 N1 2.191(5) . ?
Fe2 O12 1.970(3) . ?
Fe2 O7 1.984(4) 3_466 ?
Fe2 O11 1.985(4) . ?
Fe2 O6 1.996(3) . ?
Fe2 O4 2.021(4) . ?
Fe2 N2 2.190(5) . ?
Fe3 O8 1.948(3) . ?
Fe3 O8 1.948(3) 2_575 ?
Fe3 O3 2.003(4) 2_575 ?
Fe3 O3 2.003(4) . ?
Fe3 O10 2.133(4) 2_575 ?
Fe3 O10 2.133(4) . ?
P1 O1 1.503(4) . ?
P1 O3 1.505(4) . ?
P1 O2 1.551(4) . ?
P1 C1 1.816(7) . ?
P2 O6 1.511(4) . ?
P2 O4 1.517(4) 3_466 ?
P2 O5 1.527(4) . ?
P2 C5 1.814(5) . ?
P3 O7 1.504(4) . ?
P3 O8 1.529(4) . ?
P3 O9 1.537(4) . ?
P3 C9 1.814(6) . ?
P4 O12 1.527(4) 4_666 ?
P4 O12 1.527(4) 2_575 ?
P4 O12 1.527(4) 3_466 ?
P4 O12 1.527(4) . ?
O2 H2 0.8400 . ?
O4 P2 1.517(4) 4_666 ?
O7 Fe2 1.984(4) 4_666 ?
O10 H10 0.9500 . ?
O11 H11 0.9500 . ?
N1 C13 1.312(8) . ?
N1 C17 1.314(8) . ?
N2 C18 1.326(8) . ?
N2 C22 1.350(9) . ?
C1 C3 1.542(10) . ?
C1 C4 1.547(10) . ?
C1 C2 1.559(10) . ?
C3 H3A 0.9800 . ?
C3 H3B 0.9800 . ?
C3 H3C 0.9800 . ?
C2 H2A 0.9800 . ?
C2 H2B 0.9800 . ?
C2 H2C 0.9800 . ?
C4 H4A 0.9800 . ?
C4 H4B 0.9800 . ?
C4 H4C 0.9800 . ?
C5 C8 1.505(8) . ?
C5 C7 1.528(9) . ?
C5 C6 1.561(8) . ?
C7 H7A 0.9800 . ?
C7 H7B 0.9800 . ?
C7 H7C 0.9800 . ?
C8 H8A 0.9800 . ?
C8 H8B 0.9800 . ?
C8 H8C 0.9800 . ?
C6 H6A 0.9800 . ?
C6 H6B 0.9800 . ?
C6 H6C 0.9800 . ?
C9 C12 1.512(9) . ?
C9 C11 1.521(9) . ?
C9 C10 1.542(8) . ?
C10 H10A 0.9800 . ?
C10 H10B 0.9800 . ?
C10 H10C 0.9800 . ?
C11 H11A 0.9800 . ?
C11 H11B 0.9800 . ?
C11 H11C 0.9800 . ?
C12 H12A 0.9800 . ?
C12 H12B 0.9800 . ?
C12 H12C 0.9800 . ?
C17 C16 1.384(9) . ?
C17 H17 0.9500 . ?
C16 C15 1.342(11) . ?
C16 H16 0.9500 . ?
C15 C14 1.410(11) . ?
C15 H15 0.9500 . ?
C14 C13 1.409(9) . ?
C14 H14 0.9500 . ?
C13 H13 0.9500 . ?
C22 C21 1.375(10) . ?
C22 H22 0.9500 . ?
C21 C20 1.393(13) . ?
C21 H21 0.9500 . ?
C20 C19 1.349(13) . ?
C20 H20 0.9500 . ?
C19 C18 1.368(10) . ?
C19 H19 0.9500 . ?
C18 H18 0.9500 . ?
C102 C103 1.115(15) . ?
C102 C101 1.325(15) . ?
C102 H102 0.9500 . ?
N100 C100 1.366(16) . ?
N100 C104 1.442(17) . ?
C100 C101 1.335(16) . ?
C100 H100 0.9500 . ?
C101 H101 0.9500 . ?
C104 C103 1.426(17) . ?
C104 H104 0.9500 . ?
C103 H103 0.9500 . ?

loop_
_geom_torsion_atom_site_label_1
_geom_torsion_atom_site_label_2
_geom_torsion_atom_site_label_3
_geom_torsion_atom_site_label_4
_geom_torsion
_geom_torsion_site_symmetry_1
_geom_torsion_site_symmetry_2
_geom_torsion_site_symmetry_3
_geom_torsion_site_symmetry_4
_geom_torsion_publ_flag
O3 P1 O1 Fe1 -22.0(5) . . . . ?
O2 P1 O1 Fe1 -142.6(4) . . . . ?
C1 P1 O1 Fe1 101.2(4) . . . . ?
O9 Fe1 O1 P1 90.9(4) . . . . ?
O5 Fe1 O1 P1 -92.1(4) . . . . ?
O11 Fe1 O1 P1 160.3(11) . . . . ?
O10 Fe1 O1 P1 -1.2(4) . . . . ?
N1 Fe1 O1 P1 178.9(4) . . . . ?
O1 P1 O3 Fe3 1.2(4) . . . . ?
O2 P1 O3 Fe3 121.9(3) . . . . ?
C1 P1 O3 Fe3 -122.1(4) . . . . ?
O8 Fe3 O3 P1 -60.4(3) . . . . ?
O8 Fe3 O3 P1 120.5(3) 2_575 . . . ?
O3 Fe3 O3 P1 -147.9(4) 2_575 . . . ?
O10 Fe3 O3 P1 59.1(13) 2_575 . . . ?
O10 Fe3 O3 P1 28.8(3) . . . . ?
O12 Fe2 O4 P2 58.9(4) . . . 4_666 ?
O7 Fe2 O4 P2 148.7(4) 3_466 . . 4_666 ?
O11 Fe2 O4 P2 -34.2(4) . . . 4_666 ?
O6 Fe2 O4 P2 -69(3) . . . 4_666 ?
N2 Fe2 O4 P2 -127.0(4) . . . 4_666 ?
O6 P2 O5 Fe1 55.6(4) . . . . ?
O4 P2 O5 Fe1 -70.1(3) 3_466 . . . ?
C5 P2 O5 Fe1 172.6(3) . . . . ?
O9 Fe1 O5 P2 -55.0(10) . . . . ?
O11 Fe1 O5 P2 -44.1(3) . . . . ?
O1 Fe1 O5 P2 142.0(3) . . . . ?
O10 Fe1 O5 P2 55.6(3) . . . . ?
N1 Fe1 O5 P2 -136.3(3) . . . . ?
O4 P2 O6 Fe2 95.3(3) 3_466 . . . ?
O5 P2 O6 Fe2 -29.8(4) . . . . ?
C5 P2 O6 Fe2 -146.6(3) . . . . ?
O12 Fe2 O6 P2 -85.7(3) . . . . ?
O7 Fe2 O6 P2 -175.7(3) 3_466 . . . ?
O11 Fe2 O6 P2 7.1(3) . . . . ?
O4 Fe2 O6 P2 42(3) . . . . ?
N2 Fe2 O6 P2 99.8(3) . . . . ?
O8 P3 O7 Fe2 -102.6(5) . . . 4_666 ?
O9 P3 O7 Fe2 23.9(5) . . . 4_666 ?
C9 P3 O7 Fe2 140.2(4) . . . 4_666 ?
O7 P3 O8 Fe3 72.8(4) . . . . ?
O9 P3 O8 Fe3 -54.4(4) . . . . ?
C9 P3 O8 Fe3 -169.2(3) . . . . ?
O8 Fe3 O8 P3 162.2(3) 2_575 . . . ?
O3 Fe3 O8 P3 -149.3(4) 2_575 . . . ?
O3 Fe3 O8 P3 113.7(4) . . . . ?
O10 Fe3 O8 P3 -60.0(4) 2_575 . . . ?
O10 Fe3 O8 P3 24.4(3) . . . . ?
O7 P3 O9 Fe1 -102.0(3) . . . . ?
O8 P3 O9 Fe1 24.5(4) . . . . ?
C9 P3 O9 Fe1 140.1(3) . . . . ?
O5 Fe1 O9 P3 126.4(8) . . . . ?
O11 Fe1 O9 P3 115.5(3) . . . . ?
O1 Fe1 O9 P3 -70.6(3) . . . . ?
O10 Fe1 O9 P3 16.0(3) . . . . ?
N1 Fe1 O9 P3 -152.1(4) . . . . ?
O9 Fe1 O10 Fe3 -47.9(2) . . . . ?
O5 Fe1 O10 Fe3 141.6(2) . . . . ?
O11 Fe1 O10 Fe3 -131.0(2) . . . . ?
O1 Fe1 O10 Fe3 47.0(2) . . . . ?
N1 Fe1 O10 Fe3 47.5(9) . . . . ?
O8 Fe3 O10 Fe1 34.3(2) . . . . ?
O8 Fe3 O10 Fe1 -144.9(2) 2_575 . . . ?
O3 Fe3 O10 Fe1 95.6(11) 2_575 . . . ?
O3 Fe3 O10 Fe1 -57.6(2) . . . . ?
O10 Fe3 O10 Fe1 126.1(3) 2_575 . . . ?
O12 Fe2 O11 Fe1 91.6(3) . . . . ?
O7 Fe2 O11 Fe1 -76(3) 3_466 . . . ?
O6 Fe2 O11 Fe1 -2.1(3) . . . . ?
O4 Fe2 O11 Fe1 180.0(3) . . . . ?
N2 Fe2 O11 Fe1 -95.2(3) . . . . ?
O9 Fe1 O11 Fe2 -166.9(3) . . . . ?
O5 Fe1 O11 Fe2 15.0(3) . . . . ?
O1 Fe1 O11 Fe2 123.0(12) . . . . ?
O10 Fe1 O11 Fe2 -75.7(3) . . . . ?
N1 Fe1 O11 Fe2 104.6(3) . . . . ?
O12 P4 O12 Fe2 53.5(4) 4_666 . . . ?
O12 P4 O12 Fe2 175.0(4) 2_575 . . . ?
O12 P4 O12 Fe2 -63.5(4) 3_466 . . . ?
O7 Fe2 O12 P4 164.7(3) 3_466 . . . ?
O11 Fe2 O12 P4 -14.7(3) . . . . ?
O6 Fe2 O12 P4 73.3(3) . . . . ?
O4 Fe2 O12 P4 -103.8(3) . . . . ?
N2 Fe2 O12 P4 -144.9(9) . . . . ?
O9 Fe1 N1 C13 156.0(5) . . . . ?
O5 Fe1 N1 C13 -34.1(5) . . . . ?
O11 Fe1 N1 C13 -121.3(5) . . . . ?
O1 Fe1 N1 C13 60.7(5) . . . . ?
O10 Fe1 N1 C13 60.2(11) . . . . ?
O9 Fe1 N1 C17 -24.0(5) . . . . ?
O5 Fe1 N1 C17 145.9(5) . . . . ?
O11 Fe1 N1 C17 58.7(5) . . . . ?
O1 Fe1 N1 C17 -119.2(5) . . . . ?
O10 Fe1 N1 C17 -119.7(8) . . . . ?
O12 Fe2 N2 C18 173.4(9) . . . . ?
O7 Fe2 N2 C18 -135.9(5) 3_466 . . . ?
O11 Fe2 N2 C18 43.2(5) . . . . ?
O6 Fe2 N2 C18 -44.8(5) . . . . ?
O4 Fe2 N2 C18 132.1(5) . . . . ?
O12 Fe2 N2 C22 -9.0(13) . . . . ?
O7 Fe2 N2 C22 41.8(5) 3_466 . . . ?
O11 Fe2 N2 C22 -139.2(5) . . . . ?
O6 Fe2 N2 C22 132.9(5) . . . . ?
O4 Fe2 N2 C22 -50.2(5) . . . . ?
O1 P1 C1 C3 -71.3(5) . . . . ?
O3 P1 C1 C3 56.3(5) . . . . ?
O2 P1 C1 C3 172.4(5) . . . . ?
O1 P1 C1 C4 166.6(6) . . . . ?
O3 P1 C1 C4 -65.8(6) . . . . ?
O2 P1 C1 C4 50.2(6) . . . . ?
O1 P1 C1 C2 48.3(6) . . . . ?
O3 P1 C1 C2 175.8(5) . . . . ?
O2 P1 C1 C2 -68.1(6) . . . . ?
O6 P2 C5 C8 58.9(5) . . . . ?
O4 P2 C5 C8 179.4(4) 3_466 . . . ?
O5 P2 C5 C8 -61.6(5) . . . . ?
O6 P2 C5 C7 -179.3(4) . . . . ?
O4 P2 C5 C7 -58.8(5) 3_466 . . . ?
O5 P2 C5 C7 60.1(4) . . . . ?
O6 P2 C5 C6 -58.8(5) . . . . ?
O4 P2 C5 C6 61.7(5) 3_466 . . . ?
O5 P2 C5 C6 -179.3(4) . . . . ?
O7 P3 C9 C12 -54.2(5) . . . . ?
O8 P3 C9 C12 -174.3(4) . . . . ?
O9 P3 C9 C12 66.8(5) . . . . ?
O7 P3 C9 C11 -175.2(4) . . . . ?
O8 P3 C9 C11 64.7(5) . . . . ?
O9 P3 C9 C11 -54.2(5) . . . . ?
O7 P3 C9 C10 66.3(5) . . . . ?
O8 P3 C9 C10 -53.9(5) . . . . ?
O9 P3 C9 C10 -172.7(4) . . . . ?
C13 N1 C17 C16 1.5(11) . . . . ?
Fe1 N1 C17 C16 -178.5(6) . . . . ?
N1 C17 C16 C15 -2.0(13) . . . . ?
C17 C16 C15 C14 2.0(15) . . . . ?
C16 C15 C14 C13 -1.6(15) . . . . ?
C17 N1 C13 C14 -1.1(11) . . . . ?
Fe1 N1 C13 C14 178.9(6) . . . . ?
C15 C14 C13 N1 1.2(13) . . . . ?
C18 N2 C22 C21 -2.5(10) . . . . ?
Fe2 N2 C22 C21 179.8(6) . . . . ?
N2 C22 C21 C20 2.0(13) . . . . ?
C22 C21 C20 C19 -0.5(15) . . . . ?
C21 C20 C19 C18 -0.6(16) . . . . ?
C22 N2 C18 C19 1.4(10) . . . . ?
Fe2 N2 C18 C19 179.0(6) . . . . ?
C20 C19 C18 N2 0.1(13) . . . . ?
C104 N100 C100 C101 8(2) . . . . ?
C103 C102 C101 C100 1(3) . . . . ?
N100 C100 C101 C102 -6(2) . . . . ?
C100 N100 C104 C103 -4.6(19) . . . . ?
C101 C102 C103 C104 2(3) . . . . ?
N100 C104 C103 C102 0(2) . . . . ?
